data_4511353
loop_
_publ_author_name
'Zhu, Yuan-Yuan'
'Wu, Jing'
'Li, Chuang'
'Zhu, Jiang'
'Hou, Jun-Li'
'Li, Chang-Zhi'
'Jiang, Xi-Kui'
'Li, Zhan-Ting'

_publ_section_title
;
 F&#x00B7;&#x00B7;&#x00B7;H&#x2212;N and
 MeO&#x00B7;&#x00B7;&#x00B7;H&#x2212;N Hydrogen-Bonding in the Solid
 States of Aromatic Amides and Hydrazides:&#x00A0; A Comparison Study
;
_journal_issue 8
_journal_name_full 'Crystal Growth &amp; Design'
_journal_page_first 1490
_journal_paper_doi 10.1021/cg070257+
_journal_volume 7
_journal_year 2007
_chemical_formula_sum 'C20 H12 F4 N2 O2'
_chemical_formula_weight 388.32
_chemical_name_systematic
; 
 ? 
;
_space_group_IT_number 2
_symmetry_space_group_name_Hall '-P 1'
_symmetry_space_group_name_H-M 'P -1'
_atom_sites_solution_hydrogens geom
_atom_sites_solution_primary direct
_atom_sites_solution_secondary difmap
_audit_creation_method SHELXL-97
_cell_angle_alpha 82.489(2)
_cell_angle_beta 75.873(2)
_cell_angle_gamma 84.660(2)
_cell_formula_units_Z 2
_cell_length_a 7.5701(8)
_cell_length_b 8.4178(9)
_cell_length_c 13.5441(15)
_cell_measurement_temperature 293(2)
_cell_volume 828.11(15)
_computing_structure_refinement 'SHELXL-97 (Sheldrick, 1997)'
_computing_structure_solution 'SHELXS-97 (Sheldrick, 1990)'
_diffrn_ambient_temperature 293(2)
_diffrn_measured_fraction_theta_full 0.989
_diffrn_measured_fraction_theta_max 0.989
_diffrn_radiation_monochromator graphite
_diffrn_radiation_source 'fine-focus sealed tube'
_diffrn_radiation_type MoK\a
_diffrn_radiation_wavelength 0.71073
_diffrn_reflns_av_R_equivalents 0.0689
_diffrn_reflns_av_sigmaI/netI 0.0649
_diffrn_reflns_limit_h_max 9
_diffrn_reflns_limit_h_min -9
_diffrn_reflns_limit_k_max 9
_diffrn_reflns_limit_k_min -10
_diffrn_reflns_limit_l_max 16
_diffrn_reflns_limit_l_min -12
_diffrn_reflns_number 4222
_diffrn_reflns_theta_full 25.00
_diffrn_reflns_theta_max 25.00
_diffrn_reflns_theta_min 1.56
_exptl_absorpt_coefficient_mu 0.132
_exptl_crystal_density_diffrn 1.557
_exptl_crystal_density_method 'not measured'
_exptl_crystal_F_000 396
_refine_diff_density_max 0.182
_refine_diff_density_min -0.252
_refine_diff_density_rms 0.057
_refine_ls_extinction_coef 0.011(2)
_refine_ls_extinction_expression Fc^*^=kFc[1+0.001xFc^2^\l^3^/sin(2\q)]^-1/4^
_refine_ls_extinction_method SHELXL
_refine_ls_goodness_of_fit_ref 1.007
_refine_ls_hydrogen_treatment mixed
_refine_ls_matrix_type full
_refine_ls_number_parameters 298
_refine_ls_number_reflns 2869
_refine_ls_number_restraints 0
_refine_ls_restrained_S_all 1.007
_refine_ls_R_factor_all 0.0578
_refine_ls_R_factor_gt 0.0397
_refine_ls_shift/su_max 0.001
_refine_ls_shift/su_mean 0.000
_refine_ls_structure_factor_coef Fsqd
_refine_ls_weighting_details 'calc w=1/[\s^2^(Fo^2^)+(0.0229P)^2^+0.0000P] where P=(Fo^2^+2Fc^2^)/3'
_refine_ls_weighting_scheme calc
_refine_ls_wR_factor_gt 0.0746
_refine_ls_wR_factor_ref 0.0786
_reflns_number_gt 2023
_reflns_number_total 2869
_reflns_threshold_expression >2sigma(I)
_cod_data_source_file cg070257%2Bsi20070315_112839.cif
_cod_data_source_block cd26129
_cod_database_code 4511353

loop_
_symmetry_equiv_pos_as_xyz
'x, y, z'
'-x, -y, -z'

loop_
_atom_site_label
_atom_site_type_symbol
_atom_site_fract_x
_atom_site_fract_y
_atom_site_fract_z
_atom_site_U_iso_or_equiv
_atom_site_adp_type
_atom_site_occupancy
_atom_site_symmetry_multiplicity
_atom_site_calc_flag
_atom_site_refinement_flags
F1 F 0.23629(15) 0.34825(13) 0.34674(7) 0.0676(4) Uani 1 1 d .
F2 F 0.05152(15) 0.08797(13) 0.67980(8) 0.0638(3) Uani 1 1 d .
F3 F 0.29006(15) 0.73175(13) 0.22034(8) 0.0660(4) Uani 1 1 d .
F4 F -0.03461(16) 0.16659(15) 0.93990(8) 0.0796(4) Uani 1 1 d .
O1 O 0.3009(2) 0.80885(16) 0.50893(10) 0.0717(4) Uani 1 1 d .
O2 O 0.35419(18) 0.48567(17) 0.77715(9) 0.0615(4) Uani 1 1 d .
N1 N 0.3251(2) 0.60550(19) 0.41182(12) 0.0477(4) Uani 1 1 d .
N2 N 0.1323(2) 0.3339(2) 0.76396(11) 0.0507(4) Uani 1 1 d .
C1 C 0.2561(2) 0.4796(2) 0.48544(13) 0.0408(4) Uani 1 1 d .
C2 C 0.2116(2) 0.3450(2) 0.44989(13) 0.0468(5) Uani 1 1 d .
C3 C 0.1443(2) 0.2134(2) 0.51166(13) 0.0510(5) Uani 1 1 d .
H3 H 0.1160 0.1252 0.4850 0.061 Uiso 1 1 calc R
C4 C 0.1199(2) 0.2165(2) 0.61488(14) 0.0466(5) Uani 1 1 d .
C5 C 0.1622(2) 0.3455(2) 0.65598(12) 0.0420(4) Uani 1 1 d .
C6 C 0.2296(2) 0.4777(2) 0.59104(13) 0.0444(5) Uani 1 1 d .
C7 C 0.3405(2) 0.7597(2) 0.42513(14) 0.0454(5) Uani 1 1 d .
C8 C 0.4103(2) 0.8681(2) 0.32986(13) 0.0428(4) Uani 1 1 d .
C9 C 0.3861(2) 0.8539(2) 0.23347(14) 0.0494(5) Uani 1 1 d .
C10 C 0.4511(3) 0.9574(3) 0.14913(17) 0.0647(6) Uani 1 1 d .
C11 C 0.5450(3) 1.0837(3) 0.15948(19) 0.0728(7) Uani 1 1 d .
C12 C 0.5707(3) 1.1050(3) 0.25374(18) 0.0640(6) Uani 1 1 d .
C13 C 0.5034(3) 0.9996(2) 0.33747(16) 0.0528(5) Uani 1 1 d .
C14 C 0.2310(2) 0.3984(2) 0.81827(13) 0.0449(5) Uani 1 1 d .
C15 C 0.1819(2) 0.3570(2) 0.93210(12) 0.0427(4) Uani 1 1 d .
C16 C 0.0615(2) 0.2478(2) 0.98841(14) 0.0500(5) Uani 1 1 d .
C17 C 0.0281(3) 0.2133(3) 1.09264(15) 0.0593(6) Uani 1 1 d .
C18 C 0.1175(3) 0.2935(3) 1.14573(16) 0.0634(6) Uani 1 1 d .
C19 C 0.2376(3) 0.4053(3) 1.09367(16) 0.0631(6) Uani 1 1 d .
C20 C 0.2705(3) 0.4362(3) 0.98883(15) 0.0532(5) Uani 1 1 d .
H1 H 0.360(3) 0.585(2) 0.3485(14) 0.073(7) Uiso 1 1 d .
H2 H 0.059(3) 0.266(2) 0.7978(14) 0.067(7) Uiso 1 1 d .
H6 H 0.260(2) 0.565(2) 0.6151(12) 0.048(5) Uiso 1 1 d .
H11 H 0.429(2) 0.941(2) 0.0846(13) 0.067(6) Uiso 1 1 d .
H12 H 0.590(3) 1.155(2) 0.1024(15) 0.067(6) Uiso 1 1 d .
H13 H 0.632(3) 1.187(2) 0.2620(14) 0.070(7) Uiso 1 1 d .
H14 H 0.517(2) 1.007(2) 0.4031(12) 0.048(5) Uiso 1 1 d .
H17 H -0.058(2) 0.133(2) 1.1267(13) 0.062(6) Uiso 1 1 d .
H18 H 0.093(2) 0.272(2) 1.2186(14) 0.068(6) Uiso 1 1 d .
H19 H 0.303(2) 0.461(2) 1.1281(14) 0.074(6) Uiso 1 1 d .
H20 H 0.360(2) 0.512(2) 0.9487(12) 0.057(5) Uiso 1 1 d .

loop_
_atom_site_aniso_label
_atom_site_aniso_U_11
_atom_site_aniso_U_22
_atom_site_aniso_U_33
_atom_site_aniso_U_23
_atom_site_aniso_U_13
_atom_site_aniso_U_12
F1 0.0980(9) 0.0703(8) 0.0394(7) -0.0156(6) -0.0167(6) -0.0159(7)
F2 0.0752(8) 0.0574(8) 0.0573(7) -0.0024(6) -0.0079(6) -0.0229(6)
F3 0.0823(8) 0.0710(8) 0.0537(7) -0.0030(6) -0.0295(6) -0.0207(7)
F4 0.1048(10) 0.0933(10) 0.0494(7) 0.0056(6) -0.0231(7) -0.0570(8)
O1 0.1106(12) 0.0608(9) 0.0424(8) -0.0150(7) -0.0029(8) -0.0257(8)
O2 0.0663(9) 0.0743(10) 0.0464(8) -0.0022(7) -0.0101(7) -0.0315(8)
N1 0.0639(11) 0.0475(11) 0.0315(9) -0.0060(8) -0.0090(8) -0.0059(8)
N2 0.0570(11) 0.0606(11) 0.0356(9) -0.0033(8) -0.0073(8) -0.0215(9)
C1 0.0424(10) 0.0444(11) 0.0370(11) -0.0077(9) -0.0108(8) -0.0023(9)
C2 0.0522(12) 0.0554(13) 0.0348(11) -0.0125(9) -0.0109(9) -0.0017(10)
C3 0.0562(12) 0.0516(13) 0.0494(12) -0.0148(10) -0.0131(10) -0.0113(10)
C4 0.0456(11) 0.0452(12) 0.0483(12) -0.0022(10) -0.0086(9) -0.0096(9)
C5 0.0418(10) 0.0498(12) 0.0348(10) -0.0053(9) -0.0081(8) -0.0060(9)
C6 0.0484(11) 0.0466(12) 0.0418(11) -0.0095(10) -0.0132(9) -0.0077(9)
C7 0.0456(11) 0.0491(13) 0.0436(12) -0.0088(9) -0.0115(9) -0.0053(9)
C8 0.0443(11) 0.0427(11) 0.0410(11) -0.0051(9) -0.0090(9) -0.0024(9)
C9 0.0510(12) 0.0481(12) 0.0500(12) -0.0023(10) -0.0135(10) -0.0068(10)
C10 0.0726(15) 0.0712(17) 0.0501(14) 0.0054(12) -0.0176(12) -0.0111(12)
C11 0.0753(17) 0.0650(17) 0.0668(17) 0.0173(14) -0.0061(13) -0.0095(13)
C12 0.0633(15) 0.0536(15) 0.0717(17) -0.0050(13) -0.0066(12) -0.0141(12)
C13 0.0543(13) 0.0517(13) 0.0523(14) -0.0096(11) -0.0100(11) -0.0045(10)
C14 0.0466(11) 0.0460(12) 0.0427(11) -0.0067(9) -0.0099(9) -0.0051(9)
C15 0.0438(11) 0.0467(12) 0.0384(10) -0.0070(9) -0.0104(9) -0.0017(9)
C16 0.0556(12) 0.0562(13) 0.0422(12) -0.0058(10) -0.0155(10) -0.0134(10)
C17 0.0660(15) 0.0663(15) 0.0454(13) 0.0018(11) -0.0125(11) -0.0159(12)
C18 0.0747(16) 0.0792(17) 0.0374(13) -0.0060(12) -0.0164(12) -0.0025(13)
C19 0.0746(16) 0.0716(16) 0.0520(14) -0.0156(12) -0.0263(12) -0.0075(13)
C20 0.0560(13) 0.0567(14) 0.0503(13) -0.0094(10) -0.0150(11) -0.0092(11)

loop_
_atom_type_symbol
_atom_type_description
_atom_type_scat_dispersion_real
_atom_type_scat_dispersion_imag
_atom_type_scat_source
C C 0.0033 0.0016 'International Tables Vol C Tables 4.2.6.8 and 6.1.1.4'
H H 0.0000 0.0000 'International Tables Vol C Tables 4.2.6.8 and 6.1.1.4'
N N 0.0061 0.0033 'International Tables Vol C Tables 4.2.6.8 and 6.1.1.4'
O O 0.0106 0.0060 'International Tables Vol C Tables 4.2.6.8 and 6.1.1.4'
F F 0.0171 0.0103 'International Tables Vol C Tables 4.2.6.8 and 6.1.1.4'

loop_
_geom_angle_atom_site_label_1
_geom_angle_atom_site_label_2
_geom_angle_atom_site_label_3
_geom_angle
C7 N1 C1 128.56(15)
C7 N1 H1 114.0(13)
C1 N1 H1 117.4(13)
C14 N2 C5 126.95(17)
C14 N2 H2 115.7(13)
C5 N2 H2 116.3(13)
C2 C1 C6 117.30(17)
C2 C1 N1 117.05(15)
C6 C1 N1 125.65(17)
C3 C2 F1 119.08(16)
C3 C2 C1 123.90(16)
F1 C2 C1 117.02(17)
C2 C3 C4 116.95(17)
C2 C3 H3 121.5
C4 C3 H3 121.5
F2 C4 C3 119.06(16)
F2 C4 C5 118.42(16)
C3 C4 C5 122.51(18)
C4 C5 C6 119.04(16)
C4 C5 N2 117.23(17)
C6 C5 N2 123.73(17)
C5 C6 C1 120.29(18)
C5 C6 H6 121.7(10)
C1 C6 H6 118.0(10)
O1 C7 N1 122.98(18)
O1 C7 C8 121.29(17)
N1 C7 C8 115.73(15)
C9 C8 C13 115.91(18)
C9 C8 C7 125.91(17)
C13 C8 C7 118.14(16)
C10 C9 F3 116.92(17)
C10 C9 C8 123.54(19)
F3 C9 C8 119.53(17)
C9 C10 C11 118.7(2)
C9 C10 H11 119.3(11)
C11 C10 H11 121.9(11)
C10 C11 C12 120.2(2)
C10 C11 H12 119.5(12)
C12 C11 H12 120.3(12)
C13 C12 C11 119.9(2)
C13 C12 H13 118.6(13)
C11 C12 H13 121.5(13)
C12 C13 C8 121.7(2)
C12 C13 H14 124.1(11)
C8 C13 H14 114.2(11)
O2 C14 N2 122.18(17)
O2 C14 C15 121.07(16)
N2 C14 C15 116.75(17)
C16 C15 C20 115.38(17)
C16 C15 C14 127.90(16)
C20 C15 C14 116.71(17)
F4 C16 C17 115.96(17)
F4 C16 C15 119.71(15)
C17 C16 C15 124.34(18)
C16 C17 C18 118.6(2)
C16 C17 H17 119.3(10)
C18 C17 H17 122.1(10)
C17 C18 C19 119.6(2)
C17 C18 H18 119.3(12)
C19 C18 H18 121.1(12)
C18 C19 C20 120.6(2)
C18 C19 H19 121.5(12)
C20 C19 H19 117.9(12)
C19 C20 C15 121.5(2)
C19 C20 H20 122.7(10)
C15 C20 H20 115.8(10)

loop_
_geom_bond_atom_site_label_1
_geom_bond_atom_site_label_2
_geom_bond_distance
F1 C2 1.3606(18)
F2 C4 1.359(2)
F3 C9 1.367(2)
F4 C16 1.3684(19)
O1 C7 1.2177(19)
O2 C14 1.219(2)
N1 C7 1.353(2)
N1 C1 1.401(2)
N1 H1 0.868(18)
N2 C14 1.357(2)
N2 C5 1.416(2)
N2 H2 0.846(19)
C1 C2 1.386(2)
C1 C6 1.393(2)
C2 C3 1.357(2)
C3 C4 1.368(2)
C3 H3 0.9300
C4 C5 1.379(2)
C5 C6 1.379(2)
C6 H6 0.911(16)
C7 C8 1.492(2)
C8 C9 1.383(2)
C8 C13 1.394(3)
C9 C10 1.361(3)
C10 C11 1.372(3)
C10 H11 0.958(16)
C11 C12 1.374(3)
C11 H12 0.929(19)
C12 C13 1.369(3)
C12 H13 0.900(19)
C13 H14 0.929(15)
C14 C15 1.497(2)
C15 C16 1.375(2)
C15 C20 1.398(2)
C16 C17 1.369(2)
C17 C18 1.372(3)
C17 H17 0.973(19)
C18 C19 1.372(3)
C18 H18 0.955(18)
C19 C20 1.374(3)
C19 H19 0.947(19)
C20 H20 0.986(18)

loop_
_geom_hbond_atom_site_label_D
_geom_hbond_atom_site_label_H
_geom_hbond_atom_site_label_A
_geom_hbond_distance_DH
_geom_hbond_distance_HA
_geom_hbond_distance_DA
_geom_hbond_angle_DHA
_geom_hbond_site_symmetry_A
N2 H2 F4 0.846(19) 1.981(19) 2.6911(19) 140.9(17) .
N1 H1 O2 0.868(18) 2.484(19) 3.189(2) 138.7(16) 2_666
N1 H1 F1 0.868(18) 2.286(19) 2.6416(19) 104.6(15) .

loop_
_geom_torsion_atom_site_label_1
_geom_torsion_atom_site_label_2
_geom_torsion_atom_site_label_3
_geom_torsion_atom_site_label_4
_geom_torsion
C7 N1 C1 C2 163.85(17)
C7 N1 C1 C6 -16.6(3)
C6 C1 C2 C3 0.1(3)
N1 C1 C2 C3 179.67(16)
C6 C1 C2 F1 179.43(15)
N1 C1 C2 F1 -1.0(2)
F1 C2 C3 C4 -179.27(15)
C1 C2 C3 C4 0.1(3)
C2 C3 C4 F2 179.52(16)
C2 C3 C4 C5 -0.6(3)
F2 C4 C5 C6 -179.19(15)
C3 C4 C5 C6 0.9(3)
F2 C4 C5 N2 0.4(2)
C3 C4 C5 N2 -179.48(17)
C14 N2 C5 C4 147.26(18)
C14 N2 C5 C6 -33.1(3)
C4 C5 C6 C1 -0.7(3)
N2 C5 C6 C1 179.69(16)
C2 C1 C6 C5 0.2(3)
N1 C1 C6 C5 -179.30(16)
C1 N1 C7 O1 3.6(3)
C1 N1 C7 C8 -176.61(16)
O1 C7 C8 C9 -150.08(19)
N1 C7 C8 C9 30.1(3)
O1 C7 C8 C13 27.6(3)
N1 C7 C8 C13 -152.22(17)
C13 C8 C9 C10 1.5(3)
C7 C8 C9 C10 179.23(19)
C13 C8 C9 F3 -177.51(16)
C7 C8 C9 F3 0.2(3)
F3 C9 C10 C11 178.65(19)
C8 C9 C10 C11 -0.4(3)
C9 C10 C11 C12 -0.6(4)
C10 C11 C12 C13 0.4(4)
C11 C12 C13 C8 0.9(3)
C9 C8 C13 C12 -1.7(3)
C7 C8 C13 C12 -179.62(18)
C5 N2 C14 O2 5.0(3)
C5 N2 C14 C15 -174.79(16)
O2 C14 C15 C16 -172.33(18)
N2 C14 C15 C16 7.5(3)
O2 C14 C15 C20 6.5(3)
N2 C14 C15 C20 -173.63(16)
C20 C15 C16 F4 178.67(17)
C14 C15 C16 F4 -2.4(3)
C20 C15 C16 C17 -0.9(3)
C14 C15 C16 C17 177.95(19)
F4 C16 C17 C18 -178.61(18)
C15 C16 C17 C18 1.0(3)
C16 C17 C18 C19 -0.1(3)
C17 C18 C19 C20 -0.8(3)
C18 C19 C20 C15 0.8(3)
C16 C15 C20 C19 0.0(3)
C14 C15 C20 C19 -179.01(18)
